data_1504611
loop_
_publ_author_name
'Maity, Prantik'
'K\"onig, Burkhard'

_publ_section_title
;
 Synthesis and structure of 1,4-dipiperazino benzenes: chiral
 terphenyl-type peptide helix mimetics.
;
_journal_issue 7
_journal_name_full 'Organic letters'
_journal_page_first 1473
_journal_page_last 1476
_journal_paper_doi 10.1021/ol8002749
_journal_volume 10
_journal_year 2008
_chemical_absolute_configuration ad
_chemical_compound_source 'see text'
_chemical_formula_moiety 'C17 H32 N4, 2(H2 O), 4(Br H), Br, 2(O)'
_chemical_formula_sum 'C17 H40 Br5 N4 O4'
_chemical_formula_weight 764.03
_chemical_name_systematic ?
_space_group_IT_number 4
_symmetry_cell_setting monoclinic
_symmetry_Int_Tables_number 4
_symmetry_space_group_name_Hall 'P 2yb'
_symmetry_space_group_name_H-M 'P 1 21 1'
_atom_sites_solution_hydrogens geom
_atom_sites_solution_primary direct
_atom_sites_solution_secondary difmap
_cell_angle_alpha 90
_cell_angle_beta 108.420(3)
_cell_angle_gamma 90
_cell_formula_units_Z 2
_cell_length_a 14.3614(4)
_cell_length_b 6.9622(2)
_cell_length_c 14.6044(4)
_cell_measurement_reflns_used 11473
_cell_measurement_temperature 123
_cell_measurement_theta_max 62.1717
_cell_measurement_theta_min 3.1795
_cell_volume 1385.43(7)
_computing_cell_refinement
;
CrysAlis RED, Oxford Diffraction Ltd.,
Version 1.171.32.5 (release 08-05-2007 CrysAlis171 .NET)
;
_computing_data_collection
;
CrysAlis CCD, Oxford Diffraction Ltd.,
Version 1.171.31.8 (release 12-05-2006 CrysAlis171 .NET)
;
_computing_data_reduction
;
CrysAlis RED, Oxford Diffraction Ltd.,
Version 1.171.32.5 (release 08-05-2007 CrysAlis171 .NET)
;
_computing_molecular_graphics 'PLATON (Spek, 1990)'
_computing_publication_material 'PLATON (Spek, 2003)'
_computing_structure_refinement 'SHELXL-97 (Sheldrick, 1997)'
_computing_structure_solution 'SIR-97 (Altomare, 1999)'
_diffrn_ambient_temperature 123
_diffrn_detector_area_resol_mean 10.5431
_diffrn_measured_fraction_theta_full 0.999
_diffrn_measured_fraction_theta_max 0.999
_diffrn_measurement_details
;
  1 omega  -76.00  -23.00   1.0000    1.5000
omega____ theta____ kappa____ phi______ omega'___ theta'___ frames
    -       -1.2571  -45.0000  120.0000    0.0000    0.0000 53

  2 phi     88.00  150.00   1.0000    1.5000
omega____ theta____ kappa____ phi______ omega'___ theta'___ frames
 -40.0000   -1.2571    0.0000     -        0.0000    0.0000 62

  3 omega  -79.00  -21.00   1.0000    1.5000
omega____ theta____ kappa____ phi______ omega'___ theta'___ frames
    -       -1.2571  -75.0000  120.0000    0.0000    0.0000 58

  4 omega  -72.00  -19.00   1.0000    1.5000
omega____ theta____ kappa____ phi______ omega'___ theta'___ frames
    -        2.5071  -45.0000  240.0000    0.0000    0.0000 53

  5 omega   24.00   77.00   1.0000    1.5000
omega____ theta____ kappa____ phi______ omega'___ theta'___ frames
    -        2.5071   45.0000    0.0000    0.0000    0.0000 53

  6 omega  -72.00  -19.00   1.0000    1.5000
omega____ theta____ kappa____ phi______ omega'___ theta'___ frames
    -        2.5071  -45.0000    0.0000    0.0000    0.0000 53

  7 omega  -25.00   28.00   1.0000    1.5000
omega____ theta____ kappa____ phi______ omega'___ theta'___ frames
    -        2.5071   45.0000    0.0000    0.0000    0.0000 53

  8 omega   23.00   80.00   1.0000    1.5000
omega____ theta____ kappa____ phi______ omega'___ theta'___ frames
    -        2.5071   75.0000    0.0000    0.0000    0.0000 57

  9 omega  -25.00   28.00   1.0000    1.5000
omega____ theta____ kappa____ phi______ omega'___ theta'___ frames
    -        2.5071   45.0000  240.0000    0.0000    0.0000 53

 10 omega  -31.00   27.00   1.0000    1.5000
omega____ theta____ kappa____ phi______ omega'___ theta'___ frames
    -        2.5071   75.0000  120.0000    0.0000    0.0000 58

 11 omega  -25.00   28.00   1.0000    1.5000
omega____ theta____ kappa____ phi______ omega'___ theta'___ frames
    -        2.5071   45.0000  120.0000    0.0000    0.0000 53

 12 phi    -62.00    2.00   1.0000    1.5000
omega____ theta____ kappa____ phi______ omega'___ theta'___ frames
  40.0000    2.5071    0.0000     -        0.0000    0.0000 64

 13 omega   23.00   80.00   1.0000    1.5000
omega____ theta____ kappa____ phi______ omega'___ theta'___ frames
    -        2.5071   75.0000  120.0000    0.0000    0.0000 57

 14 omega -106.00  -51.00   1.0000    2.2000
omega____ theta____ kappa____ phi______ omega'___ theta'___ frames
    -      -83.1433  -75.0000  120.0000    0.0000    0.0000 55

 15 omega -108.00  -56.00   1.0000    2.2000
omega____ theta____ kappa____ phi______ omega'___ theta'___ frames
    -      -83.1433  -45.0000  120.0000    0.0000    0.0000 52

 16 omega -108.00  -57.00   1.0000    2.2000
omega____ theta____ kappa____ phi______ omega'___ theta'___ frames
    -      -83.1433  -41.0000  177.0000    0.0000    0.0000 51

 17 omega -115.00  -58.00   1.0000    2.2000
omega____ theta____ kappa____ phi______ omega'___ theta'___ frames
    -      -83.1433   75.0000    0.0000    0.0000    0.0000 57

 18 omega -107.00  -50.00   1.0000    2.2000
omega____ theta____ kappa____ phi______ omega'___ theta'___ frames
    -      -83.1433  -75.0000  240.0000    0.0000    0.0000 57

 19 omega -117.00  -61.00   1.0000    2.2000
omega____ theta____ kappa____ phi______ omega'___ theta'___ frames
    -      -83.1433  114.0000   12.0000    0.0000    0.0000 56

 20 omega -107.00  -54.00   1.0000    2.2000
omega____ theta____ kappa____ phi______ omega'___ theta'___ frames
    -      -83.1433  -60.0000   71.0000    0.0000    0.0000 53

 21 omega -116.00  -58.00   1.0000    2.2000
omega____ theta____ kappa____ phi______ omega'___ theta'___ frames
    -      -83.1433   75.0000  120.0000    0.0000    0.0000 58

 22 omega -106.00  -53.00   1.0000    2.2000
omega____ theta____ kappa____ phi______ omega'___ theta'___ frames
    -      -83.1433  -65.0000  180.0000    0.0000    0.0000 53

 23 omega -158.00 -104.00   1.0000    2.2000
omega____ theta____ kappa____ phi______ omega'___ theta'___ frames
    -      -83.1433  -45.0000  285.0000    0.0000    0.0000 54

 24 omega -156.00 -103.00   1.0000    2.2000
omega____ theta____ kappa____ phi______ omega'___ theta'___ frames
    -      -83.1433  -55.0000   49.0000    0.0000    0.0000 53

 25 phi     -2.00   62.00   1.0000    2.2000
omega____ theta____ kappa____ phi______ omega'___ theta'___ frames
 -40.0000  -83.1433    0.0000     -        0.0000    0.0000 64

 26 omega  -60.00   -9.00   1.0000    2.2000
omega____ theta____ kappa____ phi______ omega'___ theta'___ frames
    -      -83.1433   45.0000  240.0000    0.0000    0.0000 51

 27 omega -102.00  -56.00   1.0000    2.2000
omega____ theta____ kappa____ phi______ omega'___ theta'___ frames
    -      -83.1433  -45.0000  240.0000    0.0000    0.0000 46

 28 omega -160.00 -103.00   1.0000    2.2000
omega____ theta____ kappa____ phi______ omega'___ theta'___ frames
    -      -83.1433  -75.0000  120.0000    0.0000    0.0000 57

 29 omega -158.00 -104.00   1.0000    2.2000
omega____ theta____ kappa____ phi______ omega'___ theta'___ frames
    -      -83.1433  -45.0000  240.0000    0.0000    0.0000 54

 30 omega -107.00  -50.00   1.0000    2.2000
omega____ theta____ kappa____ phi______ omega'___ theta'___ frames
    -      -83.1433  -75.0000    0.0000    0.0000    0.0000 57

 31 omega -107.00  -56.00   1.0000    2.2000
omega____ theta____ kappa____ phi______ omega'___ theta'___ frames
    -      -83.1433  -45.0000  285.0000    0.0000    0.0000 51

 32 omega -116.00  -58.00   1.0000    2.2000
omega____ theta____ kappa____ phi______ omega'___ theta'___ frames
    -      -83.1433   75.0000  240.0000    0.0000    0.0000 58

 33 omega  -62.00   -5.00   1.0000    2.2000
omega____ theta____ kappa____ phi______ omega'___ theta'___ frames
    -      -83.1433   75.0000  240.0000    0.0000    0.0000 57

 34 omega -112.00  -67.00   1.0000    2.2000
omega____ theta____ kappa____ phi______ omega'___ theta'___ frames
    -      -83.1433  112.0000  154.0000    0.0000    0.0000 45

 35 omega  -56.00  -28.00   1.0000    2.2000
omega____ theta____ kappa____ phi______ omega'___ theta'___ frames
    -      -83.1433  114.0000   12.0000    0.0000    0.0000 28

 36 omega -107.00  -54.00   1.0000    2.2000
omega____ theta____ kappa____ phi______ omega'___ theta'___ frames
    -      -83.1433  -55.0000   49.0000    0.0000    0.0000 53

 37 omega  -61.00   -8.00   1.0000    2.2000
omega____ theta____ kappa____ phi______ omega'___ theta'___ frames
    -      -83.1433   45.0000    0.0000    0.0000    0.0000 53

 38 omega  -61.00   -6.00   1.0000    2.2000
omega____ theta____ kappa____ phi______ omega'___ theta'___ frames
    -      -83.1433   75.0000    0.0000    0.0000    0.0000 55

 39 omega -107.00  -54.00   1.0000    2.2000
omega____ theta____ kappa____ phi______ omega'___ theta'___ frames
    -      -83.1433  -52.0000   23.0000    0.0000    0.0000 53

 40 omega -159.00 -105.00   1.0000    2.2000
omega____ theta____ kappa____ phi______ omega'___ theta'___ frames
    -      -83.1433  -41.0000  177.0000    0.0000    0.0000 54

 41 omega   55.00  108.00   1.0000    2.2000
omega____ theta____ kappa____ phi______ omega'___ theta'___ frames
    -       84.3933   60.0000  -63.0000    0.0000    0.0000 53

 42 omega  106.00  134.00   1.0000    2.2000
omega____ theta____ kappa____ phi______ omega'___ theta'___ frames
    -       84.3933   54.0000  186.0000    0.0000    0.0000 28

 43 omega   63.00  111.00   1.0000    2.2000
omega____ theta____ kappa____ phi______ omega'___ theta'___ frames
    -       84.3933  -45.0000    0.0000    0.0000    0.0000 48

 44 omega   55.00  108.00   1.0000    2.2000
omega____ theta____ kappa____ phi______ omega'___ theta'___ frames
    -       84.3933   60.0000  207.0000    0.0000    0.0000 53

 45 omega  105.00  158.00   1.0000    2.2000
omega____ theta____ kappa____ phi______ omega'___ theta'___ frames
    -       84.3933   52.0000   47.0000    0.0000    0.0000 53

 46 omega   10.00   57.00   1.0000    2.2000
omega____ theta____ kappa____ phi______ omega'___ theta'___ frames
    -       84.3933  -45.0000  120.0000    0.0000    0.0000 47

 47 omega   51.00  109.00   1.0000    2.2000
omega____ theta____ kappa____ phi______ omega'___ theta'___ frames
    -       84.3933   75.0000  -74.0000    0.0000    0.0000 58

 48 omega   54.00  109.00   1.0000    2.2000
omega____ theta____ kappa____ phi______ omega'___ theta'___ frames
    -       84.3933   62.0000  217.0000    0.0000    0.0000 55

 49 omega   56.00  110.00   1.0000    2.2000
omega____ theta____ kappa____ phi______ omega'___ theta'___ frames
    -       84.3933   51.0000  174.0000    0.0000    0.0000 54

 50 omega   10.00   63.00   1.0000    2.2000
omega____ theta____ kappa____ phi______ omega'___ theta'___ frames
    -       84.3933  -45.0000  240.0000    0.0000    0.0000 53

 51 omega   51.00  109.00   1.0000    2.2000
omega____ theta____ kappa____ phi______ omega'___ theta'___ frames
    -       84.3933   75.0000    0.0000    0.0000    0.0000 58

 52 omega   51.00  109.00   1.0000    2.2000
omega____ theta____ kappa____ phi______ omega'___ theta'___ frames
    -       84.3933   75.0000  240.0000    0.0000    0.0000 58

 53 omega   56.00   84.00   1.0000    2.2000
omega____ theta____ kappa____ phi______ omega'___ theta'___ frames
    -       84.3933   54.0000  186.0000    0.0000    0.0000 28

 54 omega   57.00   85.00   1.0000    2.2000
omega____ theta____ kappa____ phi______ omega'___ theta'___ frames
    -       84.3933   52.0000   47.0000    0.0000    0.0000 28

 55 omega  107.00  135.00   1.0000    2.2000
omega____ theta____ kappa____ phi______ omega'___ theta'___ frames
    -       84.3933   50.0000  -16.0000    0.0000    0.0000 28

 56 omega   56.00  110.00   1.0000    2.2000
omega____ theta____ kappa____ phi______ omega'___ theta'___ frames
    -       84.3933   50.0000  -16.0000    0.0000    0.0000 54

 57 omega   55.00  109.00   1.0000    2.2000
omega____ theta____ kappa____ phi______ omega'___ theta'___ frames
    -       84.3933   63.0000    0.0000    0.0000    0.0000 54

 58 omega   51.00  109.00   1.0000    2.2000
omega____ theta____ kappa____ phi______ omega'___ theta'___ frames
    -       84.3933   75.0000  120.0000    0.0000    0.0000 58

 59 omega  106.00  134.00   1.0000    2.2000
omega____ theta____ kappa____ phi______ omega'___ theta'___ frames
    -       84.3933   75.0000  -74.0000    0.0000    0.0000 28

 60 omega   57.00   85.00   1.0000    2.2000
omega____ theta____ kappa____ phi______ omega'___ theta'___ frames
    -       84.3933   52.0000   61.0000    0.0000    0.0000 28

 61 omega   57.00  110.00   1.0000    2.2000
omega____ theta____ kappa____ phi______ omega'___ theta'___ frames
    -       84.3933   45.0000    0.0000    0.0000    0.0000 53

 62 omega   57.00  108.00   1.0000    2.2000
omega____ theta____ kappa____ phi______ omega'___ theta'___ frames
    -       84.3933   58.0000  195.0000    0.0000    0.0000 51

 63 omega   51.00  109.00   1.0000    2.2000
omega____ theta____ kappa____ phi______ omega'___ theta'___ frames
    -       84.3933   73.0000  -76.0000    0.0000    0.0000 58

;
_diffrn_measurement_device_type 'Oxford Diffraction Gemini Ultra'
_diffrn_measurement_method omega-scan
_diffrn_radiation_monochromator graphite
_diffrn_radiation_probe x-ray
_diffrn_radiation_source 'Enhance (Cu) X-ray Source'
_diffrn_radiation_type CuK\a
_diffrn_radiation_wavelength 1.54184
_diffrn_reflns_av_R_equivalents 0.0616
_diffrn_reflns_av_sigmaI/netI 0.0525
_diffrn_reflns_limit_h_max 16
_diffrn_reflns_limit_h_min -16
_diffrn_reflns_limit_k_max 7
_diffrn_reflns_limit_k_min -7
_diffrn_reflns_limit_l_max 16
_diffrn_reflns_limit_l_min -16
_diffrn_reflns_number 26761
_diffrn_reflns_reduction_process
;
;
_diffrn_reflns_theta_full 62.19
_diffrn_reflns_theta_max 62.19
_diffrn_reflns_theta_min 3.19
_diffrn_standards_decay_% 0
_diffrn_standards_number 0
_exptl_absorpt_coefficient_mu 9.017
_exptl_absorpt_correction_T_max 1.00000
_exptl_absorpt_correction_T_min 0.40145
_exptl_absorpt_correction_type multi-scan
_exptl_absorpt_process_details
;
CrysAlis RED, Oxford Diffraction Ltd.,
Version 1.171.32.5 (release 08-05-2007 CrysAlis171 .NET)
Empirical absorption correction using spherical harmonics,
 implemented in SCALE3 ABSPACK scaling algorithm.
;
_exptl_crystal_colour colourless
_exptl_crystal_density_diffrn 1.832
_exptl_crystal_density_method 'Not Measured'
_exptl_crystal_description 'thin rectangular plate'
_exptl_crystal_F_000 754
_exptl_crystal_size_max 0.170
_exptl_crystal_size_mid 0.140
_exptl_crystal_size_min 0.040
_refine_diff_density_max 1.515
_refine_diff_density_min -0.952
_refine_diff_density_rms 0.100
_refine_ls_abs_structure_details 'Flack H.D. (1983), Acta Cryst. A39, 876-881'
_refine_ls_abs_structure_Flack -0.05(3)
_refine_ls_extinction_method none
_refine_ls_goodness_of_fit_ref 1.001
_refine_ls_hydrogen_treatment mixed
_refine_ls_matrix_type full
_refine_ls_number_parameters 316
_refine_ls_number_reflns 4284
_refine_ls_number_restraints 1
_refine_ls_restrained_S_all 1.001
_refine_ls_R_factor_all 0.0421
_refine_ls_R_factor_gt 0.0339
_refine_ls_shift/su_max 0.000
_refine_ls_shift/su_mean 0.000
_refine_ls_structure_factor_coef Fsqd
_refine_ls_weighting_details 'calc w=1/[\s^2^(Fo^2^)+(0.0436P)^2^]         where P=(Fo^2^+2Fc^2^)/3'
_refine_ls_weighting_scheme calc
_refine_ls_wR_factor_gt 0.0739
_refine_ls_wR_factor_ref 0.0756
_reflns_number_gt 3576
_reflns_number_total 4284
_reflns_threshold_expression I>2\s(I)
_cod_data_source_file ol8002749-file005.cif
_cod_data_source_block g253
_cod_depositor_comments
;
The following automatic conversions were performed:
'__cell_measurement_reflns_used' tag replaced with
'_cell_measurement_reflns_used'.

Automatic conversion script
Id: cif_correct_tags 1440 2010-10-19 06:21:57Z saulius 

The following automatic conversions were performed:

'_symmetry_cell_setting' value 'Monoclinic' changed to 'monoclinic'
according to /home/saulius/struct/CIF-dictionaries/cif_core.dic
dictionary named 'cif_core.dic' version 2.4.1 from 2010-06-29.

Automatic conversion script
Id: cif_fix_values 1715 2011-07-08 13:25:40Z adriana 
;
_cod_original_sg_symbol_H-M 'P 21'
_cod_database_code 1504611

loop_
_symmetry_equiv_pos_site_id
_symmetry_equiv_pos_as_xyz
1 x,y,z
2 -x,1/2+y,-z

loop_
_atom_site_aniso_label
_atom_site_aniso_U_11
_atom_site_aniso_U_22
_atom_site_aniso_U_33
_atom_site_aniso_U_23
_atom_site_aniso_U_13
_atom_site_aniso_U_12
N1 0.028(3) 0.020(4) 0.018(3) 0.005(3) 0.004(2) 0.007(3)
N2 0.016(3) 0.025(4) 0.020(3) 0.003(3) 0.004(2) 0.004(3)
N3 0.025(3) 0.032(4) 0.017(3) 0.001(3) 0.007(2) 0.002(3)
N4 0.030(3) 0.043(5) 0.016(3) 0.009(3) 0.000(3) -0.001(3)
C1 0.025(4) 0.020(5) 0.037(4) 0.002(3) 0.007(3) 0.005(3)
C2 0.027(4) 0.022(5) 0.033(4) -0.003(3) 0.011(3) -0.001(3)
C3 0.024(3) 0.034(5) 0.028(3) -0.002(4) 0.005(3) -0.002(3)
C4 0.024(4) 0.031(5) 0.029(4) 0.001(4) 0.001(3) 0.001(3)
C5 0.046(4) 0.034(6) 0.036(4) -0.010(4) 0.014(3) -0.013(4)
C6 0.025(3) 0.021(4) 0.022(3) 0.007(3) 0.005(3) -0.005(3)
C7 0.022(3) 0.050(6) 0.028(4) 0.015(4) 0.006(3) 0.004(4)
C8 0.019(4) 0.050(6) 0.029(4) 0.012(4) 0.006(3) 0.006(3)
C9 0.030(4) 0.025(5) 0.017(3) 0.005(3) -0.001(3) 0.000(3)
C10 0.017(3) 0.022(5) 0.026(4) -0.003(3) 0.005(3) 0.001(3)
C11 0.022(3) 0.019(5) 0.031(3) -0.001(3) 0.009(3) 0.001(3)
C12 0.028(4) 0.033(5) 0.024(3) 0.008(4) 0.004(3) -0.003(3)
C13 0.025(4) 0.036(5) 0.024(3) 0.005(4) 0.008(3) 0.004(3)
C14 0.027(4) 0.032(5) 0.034(4) 0.016(4) 0.003(3) -0.001(4)
C15 0.034(4) 0.029(5) 0.020(3) -0.001(3) 0.005(3) -0.003(3)
C16 0.026(4) 0.023(5) 0.025(4) 0.002(3) 0.004(3) -0.003(3)
C17 0.021(4) 0.047(6) 0.030(4) 0.010(4) 0.007(3) 0.005(4)
O3 0.046(4) 0.053(5) 0.051(4) -0.001(4) 0.006(3) 0.016(3)
O4 0.054(4) 0.058(6) 0.043(3) -0.008(4) 0.016(3) -0.003(4)
Br1 0.0309(4) 0.0377(6) 0.0307(4) 0.0095(4) 0.0110(3) 0.0083(4)
Br3 0.0314(4) 0.0242(5) 0.0391(4) -0.0005(4) 0.0147(3) 0.0014(3)
Br4 0.0268(4) 0.0427(6) 0.0270(4) 0.0022(4) 0.0053(3) 0.0014(4)
Br5 0.0302(4) 0.0322(5) 0.0350(4) 0.0057(4) 0.0092(3) 0.0067(4)
Br2 0.0432(5) 0.0550(7) 0.0394(4) 0.0216(4) 0.0166(3) 0.0167(4)
O1 0.075(4) 0.068(5) 0.081(5) 0.003(4) 0.033(4) 0.007(4)
O2 0.056(4) 0.061(5) 0.068(4) 0.001(3) 0.004(3) 0.008(3)

loop_
_atom_site_label
_atom_site_type_symbol
_atom_site_thermal_displace_type
_atom_site_fract_x
_atom_site_fract_y
_atom_site_fract_z
_atom_site_occupancy
_atom_site_U_iso_or_equiv
_atom_site_calc_flag
_atom_site_refinement_flags
N1 N Uani 0.1941(4) -0.4638(9) 0.7481(4) 1.000 0.0228(19) . .
N2 N Uani 0.2640(4) -0.4007(9) 0.5854(3) 1.000 0.0207(19) . .
N3 N Uani 0.2445(4) -0.0258(9) 0.2339(4) 1.000 0.0246(19) . .
N4 N Uani 0.1374(4) 0.1266(9) 0.0472(4) 1.000 0.031(2) . .
C1 C Uani 0.1919(5) -0.6234(10) 0.6773(5) 1.000 0.028(3) . .
C2 C Uani 0.1810(5) -0.5332(10) 0.5798(5) 1.000 0.027(3) . .
C3 C Uani 0.2718(5) -0.2496(11) 0.6615(4) 1.000 0.029(2) . .
C4 C Uani 0.2786(5) -0.3343(12) 0.7590(5) 1.000 0.030(3) . .
C5 C Uani 0.1074(5) -0.7523(12) 0.6717(5) 1.000 0.038(3) . .
C6 C Uani 0.2609(4) -0.3094(11) 0.4925(4) 1.000 0.0232(19) . .
C7 C Uani 0.1705(4) -0.2526(12) 0.4307(4) 1.000 0.034(3) . .
C8 C Uani 0.1650(5) -0.1602(11) 0.3465(4) 1.000 0.033(3) . .
C9 C Uani 0.2500(5) -0.1275(11) 0.3252(4) 1.000 0.026(2) . .
C10 C Uani 0.3407(4) -0.1841(10) 0.3850(4) 1.000 0.022(2) . .
C11 C Uani 0.3482(4) -0.2763(10) 0.4721(4) 1.000 0.024(2) . .
C12 C Uani 0.4478(4) -0.3213(12) 0.5402(4) 1.000 0.029(2) . .
C13 C Uani 0.1935(5) 0.1682(11) 0.2261(4) 1.000 0.028(2) . .
C14 C Uani 0.1859(5) 0.2601(13) 0.1280(4) 1.000 0.033(3) . .
C15 C Uani 0.1914(5) -0.0540(10) 0.0542(5) 1.000 0.029(2) . .
C16 C Uani 0.1983(5) -0.1543(11) 0.1486(4) 1.000 0.026(3) . .
C17 C Uani 0.2503(5) 0.2971(13) 0.3086(5) 1.000 0.033(3) . .
O3 O Uani 0.5644(5) 0.0289(13) 0.7813(6) 1.000 0.052(3) . .
O4 O Uani 0.0029(6) 0.0119(11) -0.1539(7) 1.000 0.052(3) . .
Br1 Br Uani 0.06490(6) 0.50330(12) 0.90736(6) 1.000 0.0328(3) . .
Br3 Br Uani 0.38324(5) 0.18673(11) 0.60644(6) 1.000 0.0307(3) . .
Br4 Br Uani 0.45245(6) 0.07344(14) 0.20042(5) 1.000 0.0329(3) . .
Br5 Br Uani 0.99478(5) 0.77295(13) 0.63933(5) 1.000 0.0327(3) . .
Br2 Br Uani 0.31698(6) 0.24795(14) 0.92398(5) 1.000 0.0450(3) . .
O1 O Uani 0.4466(4) -0.1537(11) 0.9772(5) 1.000 0.073(3) . .
O2 O Uani 0.3589(4) 0.6259(10) 1.0515(4) 1.000 0.065(3) . .
H1 H Uiso 0.25450 -0.69810 0.69970 1.000 0.0340 calc R
H1M H Uiso 0.210(4) -0.478(10) 0.822(4) 1.000 0.0270 . .
H1N H Uiso 0.145(5) -0.385(11) 0.729(4) 1.000 0.0270 . .
H2A H Uiso 0.17880 -0.63570 0.53220 1.000 0.0320 calc R
H2B H Uiso 0.11840 -0.46130 0.55740 1.000 0.0320 calc R
H2N H Uiso 0.315(5) -0.455(10) 0.600(4) 1.000 0.0250 . .
H3A H Uiso 0.21360 -0.16460 0.64010 1.000 0.0350 calc R
H3B H Uiso 0.33070 -0.16990 0.66820 1.000 0.0350 . .
H3N H Uiso 0.299(5) -0.007(11) 0.234(5) 1.000 0.0300 . .
H4A H Uiso 0.34070 -0.40690 0.78480 1.000 0.0350 calc R
H4B H Uiso 0.27830 -0.23010 0.80500 1.000 0.0350 . .
H4M H Uiso 0.069(5) 0.131(11) 0.043(5) 1.000 0.0370 . .
H4N H Uiso 0.127(5) 0.171(12) -0.006(5) 1.000 0.0370 . .
H5A H Uiso 0.11370 -0.80200 0.73620 1.000 0.0470 calc R
H5B H Uiso 0.10700 -0.85970 0.62820 1.000 0.0470 . .
H5C H Uiso 0.04600 -0.68010 0.64710 1.000 0.0470 calc R
H7 H Uiso 0.11250 -0.27770 0.44680 1.000 0.0410 calc R
H8 H Uiso 0.10350 -0.11960 0.30370 1.000 0.0400 calc R
H10 H Uiso 0.39780 -0.16070 0.36720 1.000 0.0270 calc R
H12A H Uiso 0.46390 -0.23030 0.59420 1.000 0.0350 calc R
H12B H Uiso 0.49650 -0.31070 0.50630 1.000 0.0350 calc R
H12C H Uiso 0.44820 -0.45230 0.56490 1.000 0.0350 calc R
H13 H Uiso 0.12590 0.14830 0.23000 1.000 0.0340 calc R
H14A H Uiso 0.14770 0.38070 0.12010 1.000 0.0390 calc R
H14B H Uiso 0.25240 0.29220 0.12610 1.000 0.0390 calc R
H15A H Uiso 0.25810 -0.02770 0.05130 1.000 0.0350 calc R
H15B H Uiso 0.15720 -0.13820 -0.00080 1.000 0.0350 calc R
H16A H Uiso 0.13170 -0.19180 0.14840 1.000 0.0310 calc R
H16B H Uiso 0.23800 -0.27260 0.15440 1.000 0.0310 calc R
H17A H Uiso 0.26490 0.22680 0.36970 1.000 0.0390 calc R
H17B H Uiso 0.21100 0.41100 0.31080 1.000 0.0390 calc R
H17C H Uiso 0.31190 0.33690 0.29870 1.000 0.0390 calc R
H3O H Uiso 0.572(6) 0.081(14) 0.845(6) 1.000 0.0630 . .
H3P H Uiso 0.539(9) 0.06(2) 0.769(10) 1.000 0.0630 . .
H4O H Uiso -0.011(11) 0.07(2) -0.159(10) 1.000 0.0620 . .
H4P H Uiso -0.023(6) -0.027(15) -0.206(6) 1.000 0.0620 . .
H1H H Uiso 0.060(6) 0.591(14) 0.911(6) 1.000 0.0390 . .
H3H H Uiso 0.407(5) 0.195(11) 0.667(5) 1.000 0.0370 . .
H4H H Uiso 0.467(6) 0.090(15) 0.240(6) 1.000 0.0390 . .
H5H H Uiso 1.019(5) 0.871(13) 0.645(5) 1.000 0.0390 . .

loop_
_atom_type_symbol
_atom_type_description
_atom_type_scat_dispersion_real
_atom_type_scat_dispersion_imag
_atom_type_scat_source
O O 0.0492 0.0322 'International Tables Vol C Tables 4.2.6.8 and 6.1.1.4'
N N 0.0311 0.0180 'International Tables Vol C Tables 4.2.6.8 and 6.1.1.4'
Br Br -0.6763 1.2805 'International Tables Vol C Tables 4.2.6.8 and 6.1.1.4'
H H 0.0000 0.0000 'International Tables Vol C Tables 4.2.6.8 and 6.1.1.4'
C C 0.0181 0.0091 'International Tables Vol C Tables 4.2.6.8 and 6.1.1.4'

loop_
_geom_angle_atom_site_label_1
_geom_angle_atom_site_label_2
_geom_angle_atom_site_label_3
_geom_angle
_geom_angle_publ_flag
H3O O3 H3P 92.00 no
H4O O4 H4P 96.00 no
C1 N1 C4 111.2(6) yes
C2 N2 C6 115.0(5) yes
C3 N2 C6 110.4(5) yes
C2 N2 C3 110.1(5) yes
C13 N3 C16 112.9(5) yes
C9 N3 C13 112.1(5) yes
C9 N3 C16 110.1(5) yes
C14 N4 C15 112.1(6) yes
C4 N1 H1M 93(4) no
C1 N1 H1M 126(4) no
H1M N1 H1N 107(5) no
C4 N1 H1N 102(5) no
C1 N1 H1N 114(4) no
C3 N2 H2N 107(4) no
C2 N2 H2N 112(5) no
C6 N2 H2N 102(4) no
C13 N3 H3N 108(5) no
C9 N3 H3N 108(5) no
C16 N3 H3N 106(5) no
C14 N4 H4N 115(6) no
C14 N4 H4M 104(4) no
H4M N4 H4N 93(7) no
C15 N4 H4M 123(5) no
C15 N4 H4N 109(6) no
C2 C1 C5 110.9(6) no
N1 C1 C2 108.1(5) yes
N1 C1 C5 108.7(6) yes
N2 C2 C1 111.2(5) yes
N2 C3 C4 112.9(6) yes
N1 C4 C3 109.2(6) yes
N2 C6 C7 118.0(5) yes
C7 C6 C11 122.3(6) no
N2 C6 C11 119.7(5) yes
C6 C7 C8 119.8(6) no
C7 C8 C9 118.7(6) no
C8 C9 C10 122.7(6) no
N3 C9 C10 118.4(6) yes
N3 C9 C8 118.9(6) yes
C9 C10 C11 119.6(6) no
C6 C11 C10 117.0(5) no
C6 C11 C12 124.0(5) no
C10 C11 C12 118.9(5) no
C14 C13 C17 110.8(6) no
N3 C13 C17 109.9(6) yes
N3 C13 C14 109.2(6) yes
N4 C14 C13 110.8(6) yes
N4 C15 C16 109.8(6) yes
N3 C16 C15 111.3(6) yes
C5 C1 H1 110.00 no
C2 C1 H1 110.00 no
N1 C1 H1 110.00 no
N2 C2 H2A 109.00 no
C1 C2 H2B 109.00 no
N2 C2 H2B 109.00 no
C1 C2 H2A 109.00 no
H2A C2 H2B 108.00 no
N2 C3 H3B 109.00 no
C4 C3 H3A 109.00 no
H3A C3 H3B 108.00 no
C4 C3 H3B 109.00 no
N2 C3 H3A 109.00 no
N1 C4 H4A 110.00 no
C3 C4 H4B 110.00 no
H4A C4 H4B 108.00 no
N1 C4 H4B 110.00 no
C3 C4 H4A 110.00 no
C1 C5 H5A 109.00 no
H5A C5 H5B 109.00 no
C1 C5 H5B 109.00 no
C1 C5 H5C 110.00 no
H5B C5 H5C 109.00 no
H5A C5 H5C 109.00 no
C8 C7 H7 120.00 no
C6 C7 H7 120.00 no
C7 C8 H8 121.00 no
C9 C8 H8 121.00 no
C9 C10 H10 120.00 no
C11 C10 H10 120.00 no
C11 C12 H12C 109.00 no
H12A C12 H12B 109.00 no
H12A C12 H12C 109.00 no
H12B C12 H12C 110.00 no
C11 C12 H12A 109.00 no
C11 C12 H12B 110.00 no
C14 C13 H13 109.00 no
N3 C13 H13 109.00 no
C17 C13 H13 109.00 no
N4 C14 H14B 109.00 no
C13 C14 H14A 110.00 no
H14A C14 H14B 108.00 no
C13 C14 H14B 110.00 no
N4 C14 H14A 109.00 no
N4 C15 H15A 110.00 no
C16 C15 H15B 110.00 no
H15A C15 H15B 108.00 no
N4 C15 H15B 110.00 no
C16 C15 H15A 110.00 no
N3 C16 H16A 109.00 no
C15 C16 H16B 109.00 no
N3 C16 H16B 109.00 no
C15 C16 H16A 109.00 no
H16A C16 H16B 108.00 no
C13 C17 H17B 110.00 no
C13 C17 H17C 110.00 no
H17A C17 H17C 109.00 no
H17B C17 H17C 109.00 no
H17A C17 H17B 110.00 no
C13 C17 H17A 110.00 no

loop_
_geom_bond_atom_site_label_1
_geom_bond_atom_site_label_2
_geom_bond_distance
_geom_bond_publ_flag
Br1 H1H 0.62(10) no
Br3 H3H 0.84(7) no
Br4 H4H 0.56(9) no
Br5 H5H 0.76(9) no
O3 H3O 0.97(9) no
O3 H3P 0.41(13) no
O4 H4P 0.78(8) no
O4 H4O 0.45(13) no
N1 C4 1.480(10) yes
N1 C1 1.511(9) yes
N2 C3 1.509(9) yes
N2 C6 1.486(8) yes
N2 C2 1.489(9) yes
N3 C9 1.490(8) yes
N3 C16 1.507(9) yes
N3 C13 1.524(10) yes
N4 C14 1.491(9) yes
N4 C15 1.464(9) yes
N1 H1N 0.87(7) no
N1 H1M 1.04(6) no
N2 H2N 0.79(7) no
N3 H3N 0.79(8) no
N4 H4M 0.97(8) no
N4 H4N 0.81(7) no
C1 C5 1.491(11) no
C1 C2 1.518(10) no
C3 C4 1.516(9) no
C6 C11 1.396(9) no
C6 C7 1.384(9) no
C7 C8 1.368(9) no
C8 C9 1.371(10) no
C9 C10 1.377(9) no
C10 C11 1.398(8) no
C11 C12 1.495(8) no
C13 C17 1.517(10) no
C13 C14 1.541(9) no
C15 C16 1.521(9) no
C1 H1 1.0000 no
C2 H2B 0.9900 no
C2 H2A 0.9900 no
C3 H3B 0.9900 no
C3 H3A 0.9900 no
C4 H4B 0.9900 no
C4 H4A 0.9900 no
C5 H5A 0.9800 no
C5 H5C 0.9800 no
C5 H5B 0.9800 no
C7 H7 0.9500 no
C8 H8 0.9500 no
C10 H10 0.9500 no
C12 H12A 0.9800 no
C12 H12B 0.9800 no
C12 H12C 0.9800 no
C13 H13 1.0000 no
C14 H14A 0.9900 no
C14 H14B 0.9900 no
C15 H15B 0.9900 no
C15 H15A 0.9900 no
C16 H16A 0.9900 no
C16 H16B 0.9900 no
C17 H17B 0.9800 no
C17 H17C 0.9800 no
C17 H17A 0.9800 no

loop_
_geom_contact_atom_site_label_1
_geom_contact_atom_site_label_2
_geom_contact_distance
_geom_contact_site_symmetry_2
_geom_contact_publ_flag
Br1 N4 3.292(6) 2_556 no
Br1 N1 3.411(6) 1_565 no
Br2 N1 3.298(6) 1_565 no
Br2 O2 3.170(7) . no
Br2 O1 3.313(7) . no
Br2 C4 3.705(8) 1_565 no
Br2 C1 3.594(7) 1_565 no
Br3 C12 3.710(6) 2_656 no
Br3 C11 3.724(7) . no
Br3 C3 3.640(8) . no
Br3 C1 3.488(7) 1_565 no
Br3 C2 3.417(7) 1_565 no
Br3 N2 3.308(6) 1_565 no
Br3 O3 3.209(8) . no
Br4 C12 3.676(6) 2_656 no
Br4 N3 3.249(6) . no
Br4 O3 3.198(9) 2_656 no
Br1 H13 3.0100 2_556 no
Br1 H16A 3.0000 2_556 no
Br1 H4M 2.43(8) 2_556 no
Br1 H1M 2.75(6) 1_565 no
Br2 H4A 3.2300 1_565 no
Br2 H1M 2.60(6) 1_565 no
Br2 H1 3.1300 1_565 no
Br3 H12B 2.7400 2_656 no
Br3 H1 2.7400 1_565 no
Br3 H2N 2.67(7) 1_565 no
Br3 H12A 3.1500 . no
Br3 H12C 2.8100 1_565 no
Br3 H10 3.2200 2_656 no
Br3 H3B 2.8200 . no
Br3 H3P 2.84(14) . no
Br3 H2A 3.0500 1_565 no
Br4 H4A 2.9100 2_656 no
Br4 H15A 3.0300 . no
Br4 H10 3.2300 . no
Br4 H14B 3.1300 . no
Br4 H3N 2.47(8) . no
Br4 H12A 3.1700 2_656 no
Br5 H13 3.0800 2_656 no
O1 Br2 3.313(7) . no
O2 Br2 3.170(7) . no
O3 O2 2.436(10) 2_647 no
O3 Br3 3.209(8) . no
O3 Br4 3.198(9) 2_646 no
O4 C15 3.402(12) . no
O4 N4 3.068(11) . no
O4 Br5 3.417(9) 1_444 no
O3 H17C 2.7600 2_646 no
O3 H3H 2.62(7) . no
O4 H4M 2.85(7) . no
O4 H15B 2.8100 . no
O4 H4N 2.58(8) . no
N1 Br2 3.298(6) 1_545 no
N1 N2 2.890(8) . no
N1 Br1 3.411(6) 1_545 no
N1 Br5 3.250(6) 1_445 no
N2 Br3 3.308(6) 1_545 no
N2 N1 2.890(8) . no
N3 N4 2.877(8) . no
N3 Br4 3.249(6) . no
N4 Br1 3.285(6) 1_554 no
N4 O4 3.068(11) . no
N4 Br1 3.292(6) 2_546 no
N4 N3 2.877(8) . no
N2 H12C 2.7800 . no
C1 Br3 3.488(7) 1_545 no
C1 Br2 3.594(7) 1_545 no
C2 Br5 3.731(7) 1_445 no
C2 Br3 3.417(7) 1_545 no
C2 Br5 3.651(7) 2_636 no
C3 C12 3.551(9) . no
C3 Br3 3.640(8) . no
C4 Br2 3.705(8) 1_545 no
C5 Br5 3.644(8) 1_435 no
C8 C17 3.517(12) . no
C11 Br3 3.724(7) . no
C12 C3 3.551(9) . no
C12 Br3 3.710(6) 2_646 no
C12 Br4 3.676(6) 2_646 no
C14 Br1 3.568(7) 1_554 no
C14 O4 3.349(12) 2_555 no
C15 Br2 3.668(7) 1_554 no
C15 O4 3.402(12) . no
C15 O2 3.289(10) 1_544 no
C17 C8 3.517(12) . no
C2 H7 2.5900 . no
C5 H7 3.0900 2_546 no
C5 H5H 2.89(9) 1_435 no
C7 H3A 2.9900 . no
C7 H2B 2.6400 . no
C7 H2A 3.0400 . no
C7 H5C 3.0000 2_556 no
C7 H17B 3.0900 1_545 no
C8 H13 2.6900 . no
C8 H5C 3.0600 2_556 no
C8 H16A 2.7900 . no
C8 H17A 3.0200 . no
C9 H17A 2.5400 . no
C10 H17A 3.0400 . no
C11 H3B 3.0400 . no
C12 H3B 3.0700 . no
C12 H2N 2.51(7) . no
C13 H8 2.8100 . no
C16 H8 3.0000 . no
H1 H4A 2.4900 . no
H1 H3H 2.5000 1_545 no
H1 Br2 3.1300 1_545 no
H1 Br3 2.7400 1_545 no
H1 H2N 2.5600 . no
H1H H4M 2.18(12) 2_556 no
H1M Br1 2.75(6) 1_545 no
H1M Br2 2.60(6) 1_545 no
H1N H5H 2.56(11) 1_445 no
H1N H2B 2.4700 . no
H1N H3A 2.4100 . no
H1N Br5 2.41(7) 1_445 no
H1N H5C 2.5700 . no
H2A Br5 2.9900 2_636 no
H2A H5B 2.5200 . no
H2A Br3 3.0500 1_545 no
H2A C7 3.0400 . no
H2B C7 2.6400 . no
H2B H1N 2.4700 . no
H2B Br5 2.9300 1_445 no
H2B H5C 2.4500 . no
H2B H7 2.0400 . no
H2B H3A 2.5600 . no
H2N H1 2.5600 . no
H2N H12C 2.1300 . no
H2N Br3 2.67(7) 1_545 no
H2N C12 2.51(7) . no
H3A H5B 2.5900 1_565 no
H3A Br5 3.1700 1_445 no
H3A H1N 2.4100 . no
H3A H2B 2.5600 . no
H3A C7 2.9900 . no
H3B H12A 2.5100 . no
H3B Br3 2.8200 . no
H3B C12 3.0700 . no
H3B C11 3.0400 . no
H3H H3P 2.22(16) . no
H3H H1 2.5000 1_565 no
H3H O3 2.62(7) . no
H3N H17C 2.5600 . no
H3N Br4 2.47(8) . no
H3N H10 2.2800 . no
H3N H15A 2.5500 . no
H3N H4H 2.48(12) . no
H3N H14B 2.5700 . no
H3O O2 1.56(8) 2_647 no
H3P O2 2.61(14) 2_647 no
H3P H3H 2.22(16) . no
H3P Br3 2.84(14) . no
H4A H1 2.4900 . no
H4A Br2 3.2300 1_545 no
H4A Br4 2.9100 2_646 no
H4H H3N 2.48(12) . no
H4M O4 2.85(7) . no
H4M H1H 2.18(12) 2_546 no
H4M H13 2.5900 . no
H4M Br1 2.43(8) 2_546 no
H4N Br1 2.65(8) 1_554 no
H4N O4 2.58(8) . no
H4N H4O 2.57(16) . no
H4N Br2 3.25(8) 1_554 no
H4O Br1 3.25(14) 1_554 no
H4O H4N 2.57(16) . no
H4P H5H 2.54(11) 1_444 no
H4P Br5 2.73(9) 1_444 no
H5A O4 2.9000 1_546 no
H5B Br5 3.0500 1_435 no
H5B H5H 2.3200 1_435 no
H5B H2A 2.5200 . no
H5B H3A 2.5900 1_545 no
H5C C7 3.0000 2_546 no
H5C C8 3.0600 2_546 no
H5C H7 2.3600 2_546 no
H5C H8 2.5100 2_546 no
H5C H2B 2.4500 . no
H5C Br5 3.2300 1_445 no
H5C H1N 2.5700 . no
H7 C2 2.5900 . no
H7 H2B 2.0400 . no
H7 C5 3.0900 2_556 no
H7 H5C 2.3600 2_556 no
H8 H16A 2.4800 . no
H8 H5C 2.5100 2_556 no
H8 C16 3.0000 . no
H8 H13 2.2300 . no
H8 C13 2.8100 . no
H10 Br4 3.2300 . no
H10 H3N 2.2800 . no
H10 H12C 2.5700 2_656 no
H10 H12B 2.3300 . no
H10 Br3 3.2200 2_646 no
H12A H3B 2.5100 . no
H12A Br3 3.1500 . no
H12A Br4 3.1700 2_646 no
H12B H10 2.3300 . no
H12B Br3 2.7400 2_646 no
H12C H10 2.5700 2_646 no
H12C Br3 2.8100 1_545 no
H12C N2 2.7800 . no
H12C H2N 2.1300 . no
H13 C8 2.6900 . no
H13 H4M 2.5900 . no
H13 H8 2.2300 . no
H13 Br5 3.0800 2_646 no
H13 Br1 3.0100 2_546 no
H14A H4O 2.5700 2_555 no
H14A H4P 2.5700 2_555 no
H14A O4 2.5400 2_555 no
H14A Br1 3.0800 1_554 no
H14B Br4 3.1300 . no
H14B H3N 2.5700 . no
H14B H15A 2.4900 . no
H14B H17C 2.4100 . no
H15A O2 2.8100 1_544 no
H15A H14B 2.4900 . no
H15A Br4 3.0300 . no
H15A H3N 2.5500 . no
H15A Br2 2.9700 1_554 no
H15B Br1 2.9400 1_544 no
H15B H1H 2.4500 1_544 no
H15B O4 2.8100 . no
H16A Br1 3.0000 2_546 no
H16A H8 2.4800 . no
H16A C8 2.7900 . no
H16A O4 2.8500 2_545 no
H16A H4O 2.4400 2_545 no
H16B O2 2.7200 1_544 no
H17A C10 3.0400 . no
H17A C8 3.0200 . no
H17A C9 2.5400 . no
H17B C7 3.0900 1_565 no
H17C H3N 2.5600 . no
H17C H14B 2.4100 . no
H17C O3 2.7600 2_656 no

loop_
_geom_hbond_atom_site_label_D
_geom_hbond_atom_site_label_H
_geom_hbond_atom_site_label_A
_geom_hbond_distance_DH
_geom_hbond_distance_HA
_geom_hbond_distance_DA
_geom_hbond_angle_DHA
_geom_hbond_site_symmetry_A
_geom_hbond_publ_flag
N1 H1M Br1 1.04(6) 2.75(6) 3.411(6) 122(4) 1_545 yes
N1 H1M Br2 1.04(6) 2.60(6) 3.298(6) 124(5) 1_545 yes
N1 H1N Br5 0.87(7) 2.41(7) 3.250(6) 164(6) 1_445 yes
N2 H2N Br3 0.79(7) 2.67(7) 3.308(6) 139(6) 1_545 yes
N3 H3N Br4 0.79(8) 2.47(8) 3.249(6) 168(6) . yes
O3 H3O O2 0.97(9) 1.56(8) 2.436(10) 148(9) 2_647 yes
O3 H3P Br3 0.41(13) 2.84(14) 3.209(8) 152.00 . yes
N4 H4M Br1 0.97(8) 2.43(8) 3.292(6) 149(6) 2_546 yes
N4 H4N Br1 0.81(7) 2.65(8) 3.285(6) 137(7) 1_554 yes
N4 H4N O4 0.81(7) 2.58(8) 3.068(11) 121(7) . yes
O4 H4P Br5 0.78(8) 2.73(9) 3.417(9) 147(9) 1_444 yes
C1 H1 Br3 1.0000 2.7400 3.488(7) 132.00 1_545 yes
C3 H3B Br3 0.9900 2.8200 3.640(8) 140.00 . yes
C4 H4A Br4 0.9900 2.9100 3.773(8) 146.00 2_646 yes
C12 H12B Br3 0.9800 2.7400 3.710(6) 172.00 2_646 yes
C12 H12C Br3 0.9800 2.8100 3.754(8) 161.00 1_545 yes
C14 H14A O4 0.9900 2.5400 3.349(12) 139.00 2_555 yes

loop_
_geom_torsion_atom_site_label_1
_geom_torsion_atom_site_label_2
_geom_torsion_atom_site_label_3
_geom_torsion_atom_site_label_4
_geom_torsion
_geom_torsion_publ_flag
C4 N1 C1 C2 -61.3(7) no
C4 N1 C1 C5 178.2(6) no
C1 N1 C4 C3 58.8(8) no
C3 N2 C2 C1 -56.1(7) no
C6 N2 C2 C1 178.5(6) no
C2 N2 C3 C4 53.8(7) no
C6 N2 C3 C4 -178.1(6) no
C2 N2 C6 C7 38.5(9) no
C2 N2 C6 C11 -144.2(7) no
C3 N2 C6 C7 -86.8(8) no
C3 N2 C6 C11 90.5(8) no
C13 N3 C9 C8 55.5(8) no
C13 N3 C9 C10 -124.2(7) no
C16 N3 C9 C8 -71.0(8) no
C16 N3 C9 C10 109.3(7) no
C9 N3 C13 C14 -177.2(6) no
C9 N3 C13 C17 61.1(7) no
C16 N3 C13 C14 -52.2(7) no
C16 N3 C13 C17 -173.9(6) no
C9 N3 C16 C15 179.8(6) no
C13 N3 C16 C15 53.7(8) no
C15 N4 C14 C13 -59.8(8) no
C14 N4 C15 C16 59.8(7) no
N1 C1 C2 N2 59.6(7) no
C5 C1 C2 N2 178.7(6) no
N2 C3 C4 N1 -55.0(8) no
N2 C6 C7 C8 177.1(7) no
C11 C6 C7 C8 -0.2(12) no
N2 C6 C11 C10 -177.9(6) no
N2 C6 C11 C12 -2.2(11) no
C7 C6 C11 C10 -0.7(11) no
C7 C6 C11 C12 175.0(7) no
C6 C7 C8 C9 0.5(11) no
C7 C8 C9 N3 -179.6(7) no
C7 C8 C9 C10 0.1(11) no
N3 C9 C10 C11 178.7(6) no
C8 C9 C10 C11 -1.0(11) no
C9 C10 C11 C6 1.3(10) no
C9 C10 C11 C12 -174.7(7) no
N3 C13 C14 N4 54.2(7) no
C17 C13 C14 N4 175.3(6) no
N4 C15 C16 N3 -56.0(8) no
